data_4300322
loop_
_publ_author_name
'Wadas, Thaddeus J.'
'Chakraborty, Soma'
'Lachicotte, Rene J.'
'Wang, Quan-Ming'
'Eisenberg, Richard'

_publ_section_title
;
 Facile Synthesis, Structure, and Luminescence Properties of
 Pt(diimine)bis(arylacetylide) Chromophore--Donor Dyads
;
_journal_coden_ASTM INOCAJ
_journal_issue 8
_journal_name_full 'Inorganic Chemistry'
_journal_page_first 2628
_journal_page_last 2638
_journal_paper_doi 10.1021/ic048886l
_journal_volume 44
_journal_year 2005
_chemical_formula_sum 'C42 H26 N2 O2 Pt'
_chemical_formula_weight 785.74
_space_group_IT_number 2
_symmetry_cell_setting triclinic
_symmetry_space_group_name_Hall '-P 1'
_symmetry_space_group_name_H-M 'P -1'
_cell_angle_alpha 101.0600(10)
_cell_angle_beta 95.9300(10)
_cell_angle_gamma 95.4580(10)
_cell_formula_units_Z 2
_cell_length_a 9.4406(4)
_cell_length_b 11.6495(5)
_cell_length_c 14.6801(7)
_cell_measurement_temperature 293(2)
_cell_volume 1565.06(12)
_diffrn_ambient_temperature 293(2)
_exptl_crystal_density_diffrn 1.667
_cod_duplicate_entry 4300974
_cod_depositor_comments
;
The following automatic conversions were performed:
'_symmetry_cell_setting' value 'Triclinic' changed to 'triclinic'
according to '/home/saulius/struct/CIF-dictionaries/cif_core.dic'
dictionary named 'cif_core.dic' version 2.4.1 from 2010-06-29.

Automatic conversion script
Id: cif_fix_enum 1527 2010-12-29 10:47:43Z saulius 
;
_cod_database_code 4300322

loop_
_symmetry_equiv_pos_as_xyz
'x, y, z'
'-x, -y, -z'

loop_
_atom_site_label
_atom_site_type_symbol
_atom_site_fract_x
_atom_site_fract_y
_atom_site_fract_z
_atom_site_U_iso_or_equiv
_atom_site_adp_type
_atom_site_occupancy
_atom_site_symmetry_multiplicity
_atom_site_calc_flag
_atom_site_refinement_flags
_atom_site_disorder_assembly
_atom_site_disorder_group
Pt1 Pt 0.937545(13) 0.206869(11) 0.958240(9) 0.02381(7) Uani 1 1 d . . .
O1 O 0.1286(4) -0.3902(4) 0.7928(4) 0.0727(15) Uani 1 1 d . . .
O2 O 0.6955(6) 0.5049(4) 0.4011(3) 0.0680(12) Uani 1 1 d . . .
N1 N 0.9949(4) 0.1641(3) 1.0863(2) 0.0233(6) Uani 1 1 d . . .
N2 N 1.1014(4) 0.3402(3) 1.0146(2) 0.0251(6) Uani 1 1 d . . .
C1 C 0.9371(4) 0.0758(3) 1.1215(3) 0.0297(8) Uani 1 1 d . . .
H1A H 0.8641 0.0225 1.0847 0.036 Uiso 1 1 calc R . .
C2 C 0.9817(5) 0.0604(4) 1.2106(3) 0.0322(8) Uani 1 1 d . . .
H2A H 0.9376 -0.0021 1.2323 0.039 Uiso 1 1 calc R . .
C3 C 1.0904(4) 0.1361(3) 1.2679(3) 0.0279(7) Uani 1 1 d . . .
C4 C 1.1577(4) 0.2296(3) 1.2314(3) 0.0255(7) Uani 1 1 d . . .
C5 C 1.2743(5) 0.3135(4) 1.2799(3) 0.0287(8) Uani 1 1 d . . .
H5A H 1.3113 0.3076 1.3398 0.034 Uiso 1 1 calc R . .
C6 C 1.3330(4) 0.4013(3) 1.2419(3) 0.0281(7) Uani 1 1 d . . .
H6A H 1.4082 0.4542 1.2766 0.034 Uiso 1 1 calc R . .
C7 C 1.2812(4) 0.4145(3) 1.1486(2) 0.0218(6) Uani 1 1 d . . .
C8 C 1.3363(4) 0.5044(3) 1.1037(3) 0.0258(7) Uani 1 1 d . . .
C9 C 1.2639(4) 0.5100(3) 1.0183(3) 0.0292(8) Uani 1 1 d . . .
H9A H 1.2940 0.5703 0.9888 0.035 Uiso 1 1 calc R . .
C10 C 1.1476(5) 0.4288(4) 0.9749(3) 0.0285(8) Uani 1 1 d . . .
H10A H 1.1014 0.4361 0.9175 0.034 Uiso 1 1 calc R . .
C11 C 1.1642(4) 0.3334(3) 1.1013(3) 0.0244(7) Uani 1 1 d . . .
C12 C 1.1052(4) 0.2393(3) 1.1406(3) 0.0249(7) Uani 1 1 d . . .
C13 C 1.1353(5) 0.1181(4) 1.3636(3) 0.0322(8) Uani 1 1 d . . .
C14 C 1.1678(7) 0.0078(4) 1.3765(4) 0.0461(12) Uani 1 1 d . . .
H14A H 1.1632 -0.0537 1.3250 0.055 Uiso 1 1 calc R . .
C15 C 1.2076(9) -0.0110(6) 1.4666(4) 0.0650(19) Uani 1 1 d . . .
H15A H 1.2285 -0.0850 1.4749 0.078 Uiso 1 1 calc R . .
C16 C 1.2156(9) 0.0802(5) 1.5428(4) 0.0644(18) Uani 1 1 d . . .
H16A H 1.2432 0.0677 1.6024 0.077 Uiso 1 1 calc R . .
C17 C 1.1833(8) 0.1896(5) 1.5314(4) 0.0556(14) Uani 1 1 d . . .
H17A H 1.1894 0.2508 1.5831 0.067 Uiso 1 1 calc R . .
C18 C 1.1416(6) 0.2085(4) 1.4424(3) 0.0432(11) Uani 1 1 d . . .
H18A H 1.1176 0.2821 1.4352 0.052 Uiso 1 1 calc R . .
C19 C 1.4650(4) 0.5900(3) 1.1424(3) 0.0248(7) Uani 1 1 d . . .
C20 C 1.5880(4) 0.5548(3) 1.1871(3) 0.0278(7) Uani 1 1 d . . .
H20A H 1.5875 0.4778 1.1959 0.033 Uiso 1 1 calc R . .
C21 C 1.7099(4) 0.6349(4) 1.2180(3) 0.0341(8) Uani 1 1 d . . .
H21A H 1.7908 0.6111 1.2475 0.041 Uiso 1 1 calc R . .
C22 C 1.7126(5) 0.7495(4) 1.2057(3) 0.0363(9) Uani 1 1 d . . .
H22A H 1.7951 0.8023 1.2262 0.044 Uiso 1 1 calc R . .
C23 C 1.5912(5) 0.7859(4) 1.1621(3) 0.0355(9) Uani 1 1 d . . .
H23A H 1.5923 0.8631 1.1540 0.043 Uiso 1 1 calc R . .
C24 C 1.4687(4) 0.7064(3) 1.1311(3) 0.0301(8) Uani 1 1 d . . .
H24A H 1.3879 0.7311 1.1023 0.036 Uiso 1 1 calc R . .
C25 C 0.7798(5) 0.0798(4) 0.9135(3) 0.0312(8) Uani 1 1 d . . .
C26 C 0.6803(4) 0.0061(4) 0.8840(3) 0.0300(8) Uani 1 1 d . . .
C27 C 0.5571(4) -0.0788(3) 0.8491(3) 0.0287(8) Uani 1 1 d . . .
C28 C 0.4944(5) -0.0940(4) 0.7561(3) 0.0360(9) Uani 1 1 d . . .
H28A H 0.5343 -0.0500 0.7164 0.043 Uiso 1 1 calc R . .
C29 C 0.3737(5) -0.1738(4) 0.7230(4) 0.0416(11) Uani 1 1 d . . .
H29A H 0.3334 -0.1837 0.6610 0.050 Uiso 1 1 calc R . .
C30 C 0.3117(5) -0.2401(4) 0.7820(4) 0.0380(10) Uani 1 1 d . . .
C31 C 0.3733(5) -0.2247(4) 0.8738(4) 0.0400(10) Uani 1 1 d . . .
H31A H 0.3329 -0.2681 0.9136 0.048 Uiso 1 1 calc R . .
C32 C 0.4946(5) -0.1453(4) 0.9070(3) 0.0368(9) Uani 1 1 d . . .
H32A H 0.5350 -0.1362 0.9689 0.044 Uiso 1 1 calc R . .
C33 C 0.1821(5) -0.3254(5) 0.7479(5) 0.0542(15) Uani 1 1 d . . .
H33A H 0.1389 -0.3292 0.6874 0.065 Uiso 1 1 calc R . .
C34 C 0.8944(4) 0.2574(3) 0.8396(3) 0.0259(7) Uani 1 1 d . . .
C35 C 0.8602(5) 0.2888(4) 0.7687(3) 0.0319(8) Uani 1 1 d . . .
C36 C 0.8066(5) 0.3250(4) 0.6849(3) 0.0297(8) Uani 1 1 d . . .
C37 C 0.8916(5) 0.3997(4) 0.6426(3) 0.0352(9) Uani 1 1 d . . .
H37A H 0.9863 0.4251 0.6680 0.042 Uiso 1 1 calc R . .
C38 C 0.8359(5) 0.4360(4) 0.5634(3) 0.0373(9) Uani 1 1 d . . .
H38A H 0.8934 0.4857 0.5361 0.045 Uiso 1 1 calc R . .
C39 C 0.6947(5) 0.3988(4) 0.5243(3) 0.0356(9) Uani 1 1 d . . .
C40 C 0.6088(5) 0.3240(4) 0.5653(3) 0.0382(9) Uani 1 1 d . . .
H40A H 0.5143 0.2987 0.5394 0.046 Uiso 1 1 calc R . .
C41 C 0.6643(5) 0.2874(4) 0.6446(3) 0.0344(9) Uani 1 1 d . . .
H41A H 0.6067 0.2373 0.6715 0.041 Uiso 1 1 calc R . .
C42 C 0.6325(7) 0.4401(5) 0.4415(4) 0.0487(13) Uani 1 1 d . . .
H42A H 0.5369 0.4136 0.4189 0.058 Uiso 1 1 calc R . .

loop_
_atom_site_aniso_label
_atom_site_aniso_U_11
_atom_site_aniso_U_22
_atom_site_aniso_U_33
_atom_site_aniso_U_23
_atom_site_aniso_U_13
_atom_site_aniso_U_12
Pt1 0.02098(9) 0.02417(9) 0.02372(9) 0.00227(6) -0.00270(6) 0.00099(6)
O1 0.037(2) 0.043(2) 0.125(4) -0.012(2) 0.019(2) -0.0091(17)
O2 0.098(4) 0.066(3) 0.047(2) 0.027(2) 0.003(2) 0.018(3)
N1 0.0258(15) 0.0216(14) 0.0214(15) 0.0044(12) -0.0018(12) 0.0023(12)
N2 0.0240(15) 0.0246(15) 0.0239(15) 0.0025(12) -0.0032(12) 0.0005(12)
C1 0.0260(18) 0.0268(18) 0.034(2) 0.0052(15) -0.0006(16) -0.0024(14)
C2 0.034(2) 0.0274(18) 0.035(2) 0.0100(16) 0.0049(17) -0.0014(15)
C3 0.0327(19) 0.0250(17) 0.0257(18) 0.0040(14) 0.0021(15) 0.0060(15)
C4 0.0264(17) 0.0232(16) 0.0253(17) 0.0022(14) 0.0012(14) 0.0030(13)
C5 0.0308(19) 0.0287(18) 0.0242(18) 0.0038(15) -0.0045(15) 0.0029(15)
C6 0.0268(17) 0.0264(17) 0.0278(19) 0.0026(14) -0.0043(15) 0.0007(14)
C7 0.0196(15) 0.0244(16) 0.0199(16) 0.0018(13) 0.0020(13) 0.0014(13)
C8 0.0222(16) 0.0256(17) 0.0281(19) 0.0037(14) 0.0011(15) 0.0021(13)
C9 0.0315(19) 0.0268(18) 0.0298(19) 0.0095(15) 0.0005(16) 0.0013(15)
C10 0.0305(19) 0.0271(18) 0.0282(19) 0.0090(15) 0.0002(16) 0.0021(15)
C11 0.0264(17) 0.0239(16) 0.0191(16) -0.0010(13) -0.0038(13) 0.0019(13)
C12 0.0226(16) 0.0229(16) 0.0299(19) 0.0056(14) 0.0034(14) 0.0054(13)
C13 0.039(2) 0.0283(19) 0.030(2) 0.0087(16) 0.0053(17) 0.0046(16)
C14 0.075(4) 0.033(2) 0.033(2) 0.0093(19) 0.004(2) 0.014(2)
C15 0.114(6) 0.046(3) 0.039(3) 0.016(2) 0.002(3) 0.027(3)
C16 0.114(6) 0.054(3) 0.028(2) 0.014(2) 0.003(3) 0.021(3)
C17 0.091(5) 0.044(3) 0.028(2) 0.001(2) 0.007(3) 0.007(3)
C18 0.064(3) 0.032(2) 0.033(2) 0.0053(18) 0.007(2) 0.010(2)
C19 0.0228(16) 0.0261(17) 0.0239(17) 0.0034(14) 0.0008(14) -0.0004(13)
C20 0.0252(17) 0.0290(18) 0.0276(18) 0.0039(15) 0.0004(15) 0.0023(14)
C21 0.0269(19) 0.038(2) 0.034(2) 0.0035(17) -0.0040(16) 0.0006(16)
C22 0.031(2) 0.035(2) 0.037(2) 0.0012(18) -0.0038(18) -0.0078(17)
C23 0.038(2) 0.0265(19) 0.040(2) 0.0048(17) 0.0032(18) -0.0026(16)
C24 0.0290(19) 0.0269(18) 0.033(2) 0.0042(15) 0.0019(16) 0.0024(15)
C25 0.031(2) 0.0272(18) 0.033(2) 0.0034(16) -0.0030(17) 0.0044(16)
C26 0.0286(19) 0.0279(18) 0.031(2) 0.0044(15) -0.0018(16) 0.0000(15)
C27 0.0255(18) 0.0229(17) 0.034(2) -0.0003(15) -0.0021(16) 0.0021(14)
C28 0.037(2) 0.032(2) 0.037(2) 0.0052(17) -0.0027(18) 0.0011(17)
C29 0.038(2) 0.038(2) 0.039(2) -0.0059(19) -0.0136(19) 0.0076(19)
C30 0.0259(19) 0.0264(19) 0.055(3) -0.0056(18) -0.0010(18) 0.0039(15)
C31 0.041(2) 0.032(2) 0.046(3) 0.0056(19) 0.010(2) -0.0023(18)
C32 0.039(2) 0.031(2) 0.036(2) 0.0043(17) -0.0004(18) -0.0028(17)
C33 0.029(2) 0.039(3) 0.083(4) -0.014(3) 0.000(2) 0.005(2)
C34 0.0261(18) 0.0246(17) 0.0226(17) 0.0003(14) -0.0054(14) -0.0010(14)
C35 0.0300(19) 0.0319(19) 0.029(2) 0.0005(16) -0.0053(16) 0.0009(15)
C36 0.0313(19) 0.0278(18) 0.0266(19) -0.0003(15) -0.0025(16) 0.0055(15)
C37 0.0266(19) 0.037(2) 0.040(2) 0.0086(18) -0.0030(17) 0.0029(16)
C38 0.038(2) 0.040(2) 0.038(2) 0.0135(19) 0.0080(19) 0.0073(18)
C39 0.040(2) 0.040(2) 0.025(2) 0.0056(17) -0.0029(17) 0.0112(19)
C40 0.033(2) 0.044(2) 0.034(2) 0.0035(18) -0.0071(18) 0.0034(18)
C41 0.032(2) 0.038(2) 0.031(2) 0.0064(17) -0.0035(16) -0.0024(16)
C42 0.063(3) 0.052(3) 0.031(2) 0.006(2) -0.003(2) 0.020(3)

loop_
_geom_bond_atom_site_label_1
_geom_bond_atom_site_label_2
_geom_bond_distance
_geom_bond_site_symmetry_2
_geom_bond_publ_flag
Pt1 C34 1.959(4) . ?
Pt1 C25 1.961(5) . ?
Pt1 N2 2.068(3) . ?
Pt1 N1 2.068(3) . ?
O1 C33 1.204(8) . ?
O2 C42 1.198(8) . ?
N1 C1 1.334(5) . ?
N1 C12 1.369(5) . ?
N2 C10 1.340(5) . ?
N2 C11 1.366(5) . ?
C1 C2 1.382(6) . ?
C2 C3 1.379(6) . ?
C3 C4 1.429(5) . ?
C3 C13 1.485(6) . ?
C4 C12 1.403(5) . ?
C4 C5 1.428(6) . ?
C5 C6 1.356(6) . ?
C6 C7 1.448(5) . ?
C7 C11 1.410(5) . ?
C7 C8 1.426(5) . ?
C8 C9 1.381(6) . ?
C8 C19 1.485(5) . ?
C9 C10 1.390(6) . ?
C11 C12 1.427(5) . ?
C13 C14 1.392(6) . ?
C13 C18 1.399(6) . ?
C14 C15 1.401(7) . ?
C15 C16 1.377(8) . ?
C16 C17 1.374(8) . ?
C17 C18 1.389(7) . ?
C19 C24 1.395(5) . ?
C19 C20 1.408(5) . ?
C20 C21 1.389(6) . ?
C21 C22 1.379(6) . ?
C22 C23 1.395(7) . ?
C23 C24 1.389(6) . ?
C25 C26 1.195(6) . ?
C26 C27 1.434(5) . ?
C27 C32 1.393(6) . ?
C27 C28 1.403(6) . ?
C28 C29 1.382(6) . ?
C29 C30 1.402(7) . ?
C30 C31 1.383(7) . ?
C30 C33 1.478(7) . ?
C31 C32 1.383(6) . ?
C34 C35 1.192(6) . ?
C35 C36 1.434(6) . ?
C36 C37 1.402(6) . ?
C36 C41 1.403(6) . ?
C37 C38 1.382(6) . ?
C38 C39 1.389(7) . ?
C39 C40 1.395(7) . ?
C39 C42 1.479(6) . ?
C40 C41 1.386(6) . ?
